data_4065653
loop_
_publ_author_name
'Fanjul, Tamara'
'Eastham, Graham'
'Fey, Natalie'
'Hamilton, Alex'
'Orpen, A. Guy'
'Pringle, Paul G.'
'Waugh, Mark'

_publ_section_title
;
 Palladium Complexes of the Heterodiphosphineo-C6H4(CH2PtBu2)(CH2PPh2) Are
 Highly Selective and Robust Catalysts for the Hydromethoxycarbonylation
 of Ethene
;
_journal_issue 10
_journal_name_full Organometallics
_journal_page_first 2292
_journal_paper_doi 10.1021/om100049n
_journal_volume 29
_journal_year 2010
_chemical_formula_moiety 'C29 H39 Cl P2 Pd'
_chemical_formula_sum 'C29 H39 Cl P2 Pd'
_chemical_formula_weight 591.39
_chemical_name_systematic
; 
 ? 
;
_space_group_IT_number 14
_symmetry_cell_setting monoclinic
_symmetry_space_group_name_Hall '-P 2ybc'
_symmetry_space_group_name_H-M 'P 1 21/c 1'
_atom_sites_solution_hydrogens geom
_atom_sites_solution_primary direct
_atom_sites_solution_secondary difmap
_audit_creation_method SHELXL-97
_cell_angle_alpha 90.00
_cell_angle_beta 105.25(3)
_cell_angle_gamma 90.00
_cell_formula_units_Z 4
_cell_length_a 12.777(3)
_cell_length_b 12.854(3)
_cell_length_c 17.241(3)
_cell_measurement_reflns_used 9259
_cell_measurement_temperature 100(2)
_cell_measurement_theta_max 27.4495
_cell_measurement_theta_min 2.289
_cell_volume 2731.9(11)
_computing_cell_refinement 'SMART v5.628 (Bruker-AXS, 1997-2002)'
_computing_data_collection 'SMART v5.628 (Bruker-AXS, 1997-2002)'
_computing_data_reduction 'Bruker SAINT'
_computing_molecular_graphics 'Bruker SHELXTL'
_computing_publication_material 'Bruker SHELXTL'
_computing_structure_refinement 'SHELXL-97 (Sheldrick, 1997)'
_computing_structure_solution 'SHELXS-97 (Sheldrick, 1990)'
_diffrn_ambient_temperature 100(2)
_diffrn_detector_area_resol_mean 8.366
_diffrn_measured_fraction_theta_full 0.996
_diffrn_measured_fraction_theta_max 0.996
_diffrn_measurement_device_type 'three-circle diffractometer'
_diffrn_measurement_method '\w scans'
_diffrn_radiation_monochromator graphite
_diffrn_radiation_source 'fine-focus sealed tube'
_diffrn_radiation_type MoK\a
_diffrn_radiation_wavelength 0.71073
_diffrn_reflns_av_R_equivalents 0.0394
_diffrn_reflns_av_sigmaI/netI 0.0447
_diffrn_reflns_limit_h_max 16
_diffrn_reflns_limit_h_min -16
_diffrn_reflns_limit_k_max 16
_diffrn_reflns_limit_k_min -16
_diffrn_reflns_limit_l_max 22
_diffrn_reflns_limit_l_min -22
_diffrn_reflns_number 28362
_diffrn_reflns_theta_full 27.54
_diffrn_reflns_theta_max 27.54
_diffrn_reflns_theta_min 1.65
_exptl_absorpt_coefficient_mu 0.910
_exptl_absorpt_correction_T_max 1
_exptl_absorpt_correction_T_min 0.874676
_exptl_absorpt_correction_type multi-scan
_exptl_absorpt_process_details 'SADBABS V2.05'
_exptl_crystal_colour colourless
_exptl_crystal_density_diffrn 1.438
_exptl_crystal_density_meas x
_exptl_crystal_density_method 'not measured'
_exptl_crystal_description plate
_exptl_crystal_F_000 1224
_exptl_crystal_size_max 0.2
_exptl_crystal_size_mid 0.1
_exptl_crystal_size_min 0.02
_refine_diff_density_max 0.455
_refine_diff_density_min -0.285
_refine_diff_density_rms 0.077
_refine_ls_extinction_method none
_refine_ls_goodness_of_fit_ref 1.034
_refine_ls_hydrogen_treatment constr
_refine_ls_matrix_type full
_refine_ls_number_parameters 309
_refine_ls_number_reflns 6291
_refine_ls_number_restraints 1
_refine_ls_restrained_S_all 1.034
_refine_ls_R_factor_all 0.0323
_refine_ls_R_factor_gt 0.0231
_refine_ls_shift/su_max 0.002
_refine_ls_shift/su_mean 0.000
_refine_ls_structure_factor_coef Fsqd
_refine_ls_weighting_details 'calc w=1/[\s^2^(Fo^2^)+(0.0261P)^2^+0.5231P] where P=(Fo^2^+2Fc^2^)/3'
_refine_ls_weighting_scheme calc
_refine_ls_wR_factor_gt 0.0541
_refine_ls_wR_factor_ref 0.0633
_reflns_number_gt 5013
_reflns_number_total 6291
_reflns_threshold_expression >2sigma(I)
_cod_data_source_file om100049n_si_001.cif
_cod_data_source_block Structure_14a_[PtClMe(L3)]
_cod_original_cell_volume 2731.7(10)
_cod_original_sg_symbol_H-M P21/c
_cod_database_code 4065653

loop_
_symmetry_equiv_pos_as_xyz
'x, y, z'
'-x, y+1/2, -z+1/2'
'-x, -y, -z'
'x, -y-1/2, z-1/2'

loop_
_atom_site_label
_atom_site_type_symbol
_atom_site_fract_x
_atom_site_fract_y
_atom_site_fract_z
_atom_site_U_iso_or_equiv
_atom_site_adp_type
_atom_site_occupancy
_atom_site_symmetry_multiplicity
_atom_site_calc_flag
_atom_site_refinement_flags
_atom_site_disorder_assembly
_atom_site_disorder_group
Pd1 Pd 0.799490(14) 0.832129(14) 0.242778(10) 0.01062(5) Uani 1 1 d D . .
P1 P 0.66177(5) 0.96268(5) 0.19893(3) 0.01064(13) Uani 1 1 d . A .
P2 P 0.82792(5) 0.78279(5) 0.12615(3) 0.01124(13) Uani 1 1 d . A .
C1 C 0.58061(19) 0.95682(18) 0.09145(13) 0.0129(5) Uani 1 1 d . . .
H1A H 0.5169 1.0003 0.0855 0.015 Uiso 1 1 calc R A .
H1B H 0.6237 0.9868 0.0584 0.015 Uiso 1 1 calc R . .
C2 C 0.54378(19) 0.85054(18) 0.05889(13) 0.0133(5) Uani 1 1 d . A .
C3 C 0.43839(19) 0.81633(19) 0.05394(13) 0.0164(5) Uani 1 1 d . . .
H3 H 0.3914 0.8597 0.0719 0.020 Uiso 1 1 calc R A .
C4 C 0.4025(2) 0.7201(2) 0.02316(14) 0.0184(5) Uani 1 1 d . A .
H4 H 0.3325 0.6984 0.0215 0.022 Uiso 1 1 calc R . .
C5 C 0.4705(2) 0.65608(19) -0.00522(14) 0.0184(5) Uani 1 1 d . . .
H5 H 0.4469 0.5908 -0.0258 0.022 Uiso 1 1 calc R A .
C6 C 0.5737(2) 0.68940(19) -0.00296(13) 0.0160(5) Uani 1 1 d . A .
H6 H 0.6187 0.6466 -0.0234 0.019 Uiso 1 1 calc R . .
C7 C 0.61215(19) 0.78546(19) 0.02916(13) 0.0134(5) Uani 1 1 d . . .
C8 C 0.72646(18) 0.81669(18) 0.03078(13) 0.0134(5) Uani 1 1 d . A .
H8A H 0.7284 0.8912 0.0225 0.016 Uiso 1 1 calc R . .
H8B H 0.7467 0.7829 -0.0135 0.016 Uiso 1 1 calc R . .
C9 C 0.83282(19) 0.64182(18) 0.11792(13) 0.0132(5) Uani 1 1 d . . .
C10 C 0.75519(19) 0.58454(19) 0.14322(14) 0.0167(5) Uani 1 1 d . A .
H10 H 0.7040 0.6187 0.1636 0.020 Uiso 1 1 calc R . .
C11 C 0.7540(2) 0.4777(2) 0.13816(15) 0.0199(6) Uani 1 1 d . . .
H11 H 0.7011 0.4399 0.1541 0.024 Uiso 1 1 calc R A .
C12 C 0.8311(2) 0.4265(2) 0.10957(15) 0.0217(6) Uani 1 1 d . A .
H12 H 0.8306 0.3542 0.1070 0.026 Uiso 1 1 calc R . .
C13 C 0.9093(2) 0.4822(2) 0.08457(15) 0.0212(6) Uani 1 1 d . . .
H13 H 0.9612 0.4474 0.0653 0.025 Uiso 1 1 calc R A .
C14 C 0.9098(2) 0.58947(19) 0.08844(14) 0.0168(5) Uani 1 1 d . A .
H14 H 0.9618 0.6270 0.0713 0.020 Uiso 1 1 calc R . .
C15 C 0.95260(18) 0.83407(19) 0.10730(13) 0.0134(5) Uani 1 1 d . . .
C16 C 1.02700(19) 0.88911(19) 0.16704(14) 0.0163(5) Uani 1 1 d . A .
H16 H 1.0151 0.8961 0.2177 0.020 Uiso 1 1 calc R . .
C17 C 1.1183(2) 0.9334(2) 0.15158(15) 0.0213(6) Uani 1 1 d . . .
H17 H 1.1673 0.9700 0.1918 0.026 Uiso 1 1 calc R A .
C18 C 1.1367(2) 0.9232(2) 0.07651(16) 0.0242(6) Uani 1 1 d . A .
H18 H 1.1979 0.9531 0.0660 0.029 Uiso 1 1 calc R . .
C19 C 1.0638(2) 0.8683(2) 0.01678(15) 0.0236(6) Uani 1 1 d . . .
H19 H 1.0765 0.8612 -0.0336 0.028 Uiso 1 1 calc R A .
C20 C 0.9719(2) 0.8237(2) 0.03149(14) 0.0184(5) Uani 1 1 d . A .
H20 H 0.9233 0.7870 -0.0089 0.022 Uiso 1 1 calc R . .
C21 C 0.55103(19) 0.97202(19) 0.25419(14) 0.0155(5) Uani 1 1 d . . .
C22 C 0.5221(2) 0.85982(19) 0.26861(15) 0.0189(6) Uani 1 1 d . A .
H22A H 0.5853 0.8248 0.3005 0.028 Uiso 1 1 calc R . .
H22B H 0.4967 0.8248 0.2179 0.028 Uiso 1 1 calc R . .
H22C H 0.4663 0.8592 0.2965 0.028 Uiso 1 1 calc R . .
C23 C 0.44753(19) 1.0284(2) 0.20685(15) 0.0205(6) Uani 1 1 d . A .
H23A H 0.3986 1.0359 0.2403 0.031 Uiso 1 1 calc R . .
H23B H 0.4132 0.9885 0.1600 0.031 Uiso 1 1 calc R . .
H23C H 0.4663 1.0959 0.1908 0.031 Uiso 1 1 calc R . .
C24 C 0.5898(2) 1.0263(2) 0.33609(14) 0.0190(5) Uani 1 1 d . A .
H24A H 0.5357 1.0189 0.3652 0.028 Uiso 1 1 calc R . .
H24B H 0.6016 1.0988 0.3281 0.028 Uiso 1 1 calc R . .
H24C H 0.6564 0.9951 0.3662 0.028 Uiso 1 1 calc R . .
C25 C 0.73356(19) 1.09072(18) 0.20337(14) 0.0132(5) Uani 1 1 d . . .
C26 C 0.6570(2) 1.18429(19) 0.18648(15) 0.0200(6) Uani 1 1 d . A .
H26A H 0.6980 1.2463 0.1842 0.030 Uiso 1 1 calc R . .
H26B H 0.6210 1.1907 0.2286 0.030 Uiso 1 1 calc R . .
H26C H 0.6041 1.1746 0.1360 0.030 Uiso 1 1 calc R . .
C27 C 0.8158(2) 1.1022(2) 0.28608(14) 0.0198(6) Uani 1 1 d . A .
H27A H 0.8526 1.1678 0.2886 0.030 Uiso 1 1 calc R . .
H27B H 0.8677 1.0467 0.2937 0.030 Uiso 1 1 calc R . .
H27C H 0.7783 1.0994 0.3275 0.030 Uiso 1 1 calc R . .
C28 C 0.79886(19) 1.08972(19) 0.14031(14) 0.0163(5) Uani 1 1 d . A .
H28A H 0.7502 1.0952 0.0875 0.024 Uiso 1 1 calc R . .
H28B H 0.8389 1.0259 0.1444 0.024 Uiso 1 1 calc R . .
H28C H 0.8483 1.1474 0.1495 0.024 Uiso 1 1 calc R . .
Cl1 Cl 0.80308(5) 0.85443(5) 0.38063(3) 0.01806(13) Uani 1 1 d D A .
C29 C 0.9286(4) 0.7300(4) 0.2900(3) 0.0113(7) Uani 0.968(3) 1 d P A 1
H29A H 0.9019 0.6694 0.3111 0.017 Uiso 0.968(3) 1 calc PR A 1
H29B H 0.9815 0.7642 0.3324 0.017 Uiso 0.968(3) 1 calc PR A 1
H29C H 0.9616 0.7098 0.2483 0.017 Uiso 0.968(3) 1 calc PR A 1
Cl2 Cl 0.946(3) 0.718(4) 0.292(3) 0.01806(13) Uani 0.032(3) 1 d PD A 2

loop_
_atom_site_aniso_label
_atom_site_aniso_U_11
_atom_site_aniso_U_22
_atom_site_aniso_U_33
_atom_site_aniso_U_23
_atom_site_aniso_U_13
_atom_site_aniso_U_12
Pd1 0.01254(9) 0.01036(9) 0.00873(8) 0.00104(7) 0.00238(6) 0.00110(8)
P1 0.0121(3) 0.0096(3) 0.0105(3) 0.0003(2) 0.0035(2) 0.0000(2)
P2 0.0119(3) 0.0109(3) 0.0109(3) -0.0002(2) 0.0031(2) 0.0003(2)
C1 0.0119(12) 0.0146(13) 0.0120(11) 0.0025(9) 0.0029(9) 0.0030(10)
C2 0.0148(12) 0.0152(13) 0.0085(11) 0.0031(9) 0.0006(9) 0.0014(10)
C3 0.0142(12) 0.0223(14) 0.0118(11) 0.0032(10) 0.0017(9) 0.0030(10)
C4 0.0145(13) 0.0235(15) 0.0148(12) 0.0054(10) -0.0004(10) -0.0050(11)
C5 0.0239(14) 0.0135(13) 0.0132(11) 0.0015(10) -0.0031(10) -0.0033(11)
C6 0.0195(13) 0.0163(14) 0.0100(11) 0.0005(9) -0.0002(10) 0.0031(10)
C7 0.0150(12) 0.0146(13) 0.0091(11) 0.0038(9) 0.0004(9) 0.0012(10)
C8 0.0152(12) 0.0141(13) 0.0105(11) 0.0002(9) 0.0030(9) 0.0024(10)
C9 0.0154(12) 0.0127(12) 0.0092(11) -0.0008(9) -0.0008(9) 0.0007(10)
C10 0.0142(13) 0.0187(13) 0.0165(12) 0.0008(10) 0.0028(10) 0.0016(10)
C11 0.0184(13) 0.0178(14) 0.0207(13) 0.0023(11) 0.0000(11) -0.0048(11)
C12 0.0288(15) 0.0108(13) 0.0201(13) -0.0005(10) -0.0032(11) -0.0007(11)
C13 0.0230(14) 0.0180(14) 0.0215(13) -0.0035(11) 0.0039(11) 0.0053(11)
C14 0.0179(13) 0.0166(13) 0.0153(12) 0.0001(10) 0.0032(10) 0.0005(10)
C15 0.0128(11) 0.0127(12) 0.0154(11) 0.0014(10) 0.0049(9) 0.0022(10)
C16 0.0174(13) 0.0171(13) 0.0147(12) -0.0013(10) 0.0046(10) 0.0011(10)
C17 0.0170(13) 0.0213(14) 0.0236(14) -0.0030(11) 0.0016(11) -0.0045(11)
C18 0.0177(14) 0.0273(16) 0.0307(15) 0.0005(12) 0.0116(12) -0.0055(12)
C19 0.0241(14) 0.0317(16) 0.0183(13) -0.0014(11) 0.0117(11) -0.0045(12)
C20 0.0184(13) 0.0206(14) 0.0159(12) -0.0032(11) 0.0037(10) -0.0038(11)
C21 0.0159(12) 0.0153(13) 0.0179(12) -0.0016(10) 0.0090(10) -0.0014(10)
C22 0.0215(14) 0.0196(14) 0.0186(13) -0.0015(10) 0.0109(11) -0.0054(11)
C23 0.0164(13) 0.0224(14) 0.0245(14) -0.0033(11) 0.0084(11) 0.0020(11)
C24 0.0242(14) 0.0171(14) 0.0195(13) -0.0028(10) 0.0125(11) -0.0016(11)
C25 0.0152(12) 0.0092(12) 0.0158(12) 0.0004(9) 0.0055(10) -0.0018(10)
C26 0.0256(14) 0.0111(13) 0.0264(14) 0.0021(10) 0.0123(11) 0.0021(11)
C27 0.0228(14) 0.0180(14) 0.0181(13) -0.0014(10) 0.0045(11) -0.0069(11)
C28 0.0159(13) 0.0144(13) 0.0194(13) 0.0013(10) 0.0061(10) -0.0027(10)
Cl1 0.0235(3) 0.0221(3) 0.0090(3) 0.0023(2) 0.0051(2) 0.0037(3)
C29 0.011(2) 0.0105(19) 0.0113(13) 0.0007(12) 0.0009(15) 0.0058(12)
Cl2 0.0235(3) 0.0221(3) 0.0090(3) 0.0023(2) 0.0051(2) 0.0037(3)

loop_
_atom_type_symbol
_atom_type_description
_atom_type_scat_dispersion_real
_atom_type_scat_dispersion_imag
_atom_type_scat_source
C C 0.0033 0.0016 'International Tables Vol C Tables 4.2.6.8 and 6.1.1.4'
H H 0.0000 0.0000 'International Tables Vol C Tables 4.2.6.8 and 6.1.1.4'
P P 0.1023 0.0942 'International Tables Vol C Tables 4.2.6.8 and 6.1.1.4'
Cl Cl 0.1484 0.1585 'International Tables Vol C Tables 4.2.6.8 and 6.1.1.4'
Pd Pd -0.9988 1.0072 'International Tables Vol C Tables 4.2.6.8 and 6.1.1.4'

loop_
_geom_angle_atom_site_label_1
_geom_angle_atom_site_label_2
_geom_angle_atom_site_label_3
_geom_angle
C29 Pd1 P2 82.77(15)
C29 Pd1 Cl2 1.9(13)
P2 Pd1 Cl2 81.0(12)
C29 Pd1 Cl1 83.16(15)
P2 Pd1 Cl1 165.91(2)
Cl2 Pd1 Cl1 84.9(12)
C29 Pd1 P1 173.84(17)
P2 Pd1 P1 101.21(3)
Cl2 Pd1 P1 174.1(15)
Cl1 Pd1 P1 92.87(3)
C1 P1 C25 102.31(10)
C1 P1 C21 101.93(11)
C25 P1 C21 110.10(10)
C1 P1 Pd1 116.88(8)
C25 P1 Pd1 106.85(8)
C21 P1 Pd1 117.70(8)
C9 P2 C15 107.17(11)
C9 P2 C8 101.23(11)
C15 P2 C8 101.28(11)
C9 P2 Pd1 111.78(8)
C15 P2 Pd1 114.46(8)
C8 P2 Pd1 119.38(8)
C2 C1 P1 116.32(16)
C2 C1 H1A 108.2
P1 C1 H1A 108.2
C2 C1 H1B 108.2
P1 C1 H1B 108.2
H1A C1 H1B 107.4
C3 C2 C7 118.3(2)
C3 C2 C1 120.7(2)
C7 C2 C1 121.0(2)
C4 C3 C2 121.6(2)
C4 C3 H3 119.2
C2 C3 H3 119.2
C3 C4 C5 119.8(2)
C3 C4 H4 120.1
C5 C4 H4 120.1
C4 C5 C6 119.6(2)
C4 C5 H5 120.2
C6 C5 H5 120.2
C5 C6 C7 121.5(2)
C5 C6 H6 119.2
C7 C6 H6 119.2
C6 C7 C2 119.2(2)
C6 C7 C8 118.9(2)
C2 C7 C8 121.9(2)
C7 C8 P2 113.63(15)
C7 C8 H8A 108.8
P2 C8 H8A 108.8
C7 C8 H8B 108.8
P2 C8 H8B 108.8
H8A C8 H8B 107.7
C14 C9 C10 119.2(2)
C14 C9 P2 123.46(18)
C10 C9 P2 117.35(18)
C11 C10 C9 120.3(2)
C11 C10 H10 119.9
C9 C10 H10 119.9
C10 C11 C12 120.1(2)
C10 C11 H11 119.9
C12 C11 H11 119.9
C11 C12 C13 120.4(2)
C11 C12 H12 119.8
C13 C12 H12 119.8
C14 C13 C12 119.7(2)
C14 C13 H13 120.2
C12 C13 H13 120.2
C13 C14 C9 120.3(2)
C13 C14 H14 119.8
C9 C14 H14 119.8
C16 C15 C20 119.0(2)
C16 C15 P2 120.46(17)
C20 C15 P2 120.46(18)
C17 C16 C15 120.7(2)
C17 C16 H16 119.6
C15 C16 H16 119.6
C18 C17 C16 120.1(2)
C18 C17 H17 120.0
C16 C17 H17 120.0
C17 C18 C19 119.8(2)
C17 C18 H18 120.1
C19 C18 H18 120.1
C18 C19 C20 120.7(2)
C18 C19 H19 119.7
C20 C19 H19 119.7
C19 C20 C15 119.8(2)
C19 C20 H20 120.1
C15 C20 H20 120.1
C22 C21 C24 108.2(2)
C22 C21 C23 108.7(2)
C24 C21 C23 107.3(2)
C22 C21 P1 105.37(16)
C24 C21 P1 112.69(17)
C23 C21 P1 114.30(16)
C21 C22 H22A 109.5
C21 C22 H22B 109.5
H22A C22 H22B 109.5
C21 C22 H22C 109.5
H22A C22 H22C 109.5
H22B C22 H22C 109.5
C21 C23 H23A 109.5
C21 C23 H23B 109.5
H23A C23 H23B 109.5
C21 C23 H23C 109.5
H23A C23 H23C 109.5
H23B C23 H23C 109.5
C21 C24 H24A 109.5
C21 C24 H24B 109.5
H24A C24 H24B 109.5
C21 C24 H24C 109.5
H24A C24 H24C 109.5
H24B C24 H24C 109.5
C26 C25 C28 108.14(19)
C26 C25 C27 110.3(2)
C28 C25 C27 106.94(19)
C26 C25 P1 113.64(17)
C28 C25 P1 108.35(15)
C27 C25 P1 109.22(16)
C25 C26 H26A 109.5
C25 C26 H26B 109.5
H26A C26 H26B 109.5
C25 C26 H26C 109.5
H26A C26 H26C 109.5
H26B C26 H26C 109.5
C25 C27 H27A 109.5
C25 C27 H27B 109.5
H27A C27 H27B 109.5
C25 C27 H27C 109.5
H27A C27 H27C 109.5
H27B C27 H27C 109.5
C25 C28 H28A 109.5
C25 C28 H28B 109.5
H28A C28 H28B 109.5
C25 C28 H28C 109.5
H28A C28 H28C 109.5
H28B C28 H28C 109.5
Pd1 C29 H29A 109.5
Pd1 C29 H29B 109.5
Pd1 C29 H29C 109.5

loop_
_geom_bond_atom_site_label_1
_geom_bond_atom_site_label_2
_geom_bond_distance
Pd1 C29 2.098(3)
Pd1 P2 2.2274(7)
Pd1 Cl2 2.354(19)
Pd1 Cl1 2.3824(7)
Pd1 P1 2.4050(8)
P1 C1 1.872(2)
P1 C25 1.876(2)
P1 C21 1.906(2)
P2 C9 1.820(2)
P2 C15 1.830(2)
P2 C8 1.858(2)
C1 C2 1.505(3)
C1 H1A 0.9700
C1 H1B 0.9700
C2 C3 1.398(3)
C2 C7 1.400(3)
C3 C4 1.376(3)
C3 H3 0.9300
C4 C5 1.377(3)
C4 H4 0.9300
C5 C6 1.377(3)
C5 H5 0.9300
C6 C7 1.389(3)
C6 H6 0.9300
C7 C8 1.508(3)
C8 H8A 0.9700
C8 H8B 0.9700
C9 C14 1.394(3)
C9 C10 1.394(3)
C10 C11 1.376(3)
C10 H10 0.9300
C11 C12 1.378(4)
C11 H11 0.9300
C12 C13 1.387(4)
C12 H12 0.9300
C13 C14 1.381(3)
C13 H13 0.9300
C14 H14 0.9300
C15 C16 1.396(3)
C15 C20 1.399(3)
C16 C17 1.386(3)
C16 H16 0.9300
C17 C18 1.381(3)
C17 H17 0.9300
C18 C19 1.387(4)
C18 H18 0.9300
C19 C20 1.389(3)
C19 H19 0.9300
C20 H20 0.9300
C21 C22 1.525(3)
C21 C24 1.535(3)
C21 C23 1.540(3)
C22 H22A 0.9600
C22 H22B 0.9600
C22 H22C 0.9600
C23 H23A 0.9600
C23 H23B 0.9600
C23 H23C 0.9600
C24 H24A 0.9600
C24 H24B 0.9600
C24 H24C 0.9600
C25 C26 1.529(3)
C25 C28 1.535(3)
C25 C27 1.540(3)
C26 H26A 0.9600
C26 H26B 0.9600
C26 H26C 0.9600
C27 H27A 0.9600
C27 H27B 0.9600
C27 H27C 0.9600
C28 H28A 0.9600
C28 H28B 0.9600
C28 H28C 0.9600
C29 H29A 0.9600
C29 H29B 0.9600
C29 H29C 0.9600

loop_
_geom_torsion_atom_site_label_1
_geom_torsion_atom_site_label_2
_geom_torsion_atom_site_label_3
_geom_torsion_atom_site_label_4
_geom_torsion
C29 Pd1 P1 C1 151.5(15)
P2 Pd1 P1 C1 21.58(9)
Cl2 Pd1 P1 C1 133(12)
Cl1 Pd1 P1 C1 -158.71(9)
C29 Pd1 P1 C25 37.7(15)
P2 Pd1 P1 C25 -92.20(8)
Cl2 Pd1 P1 C25 20(12)
Cl1 Pd1 P1 C25 87.50(8)
C29 Pd1 P1 C21 -86.7(15)
P2 Pd1 P1 C21 143.43(9)
Cl2 Pd1 P1 C21 -105(12)
Cl1 Pd1 P1 C21 -36.86(9)
C29 Pd1 P2 C9 50.5(2)
Cl2 Pd1 P2 C9 51.3(15)
Cl1 Pd1 P2 C9 46.97(13)
P1 Pd1 P2 C9 -134.23(8)
C29 Pd1 P2 C15 -71.5(2)
Cl2 Pd1 P2 C15 -70.8(15)
Cl1 Pd1 P2 C15 -75.10(13)
P1 Pd1 P2 C15 103.70(9)
C29 Pd1 P2 C8 168.3(2)
Cl2 Pd1 P2 C8 169.0(15)
Cl1 Pd1 P2 C8 164.73(11)
P1 Pd1 P2 C8 -16.48(9)
C25 P1 C1 C2 159.23(17)
C21 P1 C1 C2 -86.84(18)
Pd1 P1 C1 C2 42.92(19)
P1 C1 C2 C3 99.0(2)
P1 C1 C2 C7 -84.1(2)
C7 C2 C3 C4 2.0(3)
C1 C2 C3 C4 178.9(2)
C2 C3 C4 C5 -1.4(3)
C3 C4 C5 C6 -0.4(3)
C4 C5 C6 C7 1.6(3)
C5 C6 C7 C2 -0.9(3)
C5 C6 C7 C8 179.2(2)
C3 C2 C7 C6 -0.8(3)
C1 C2 C7 C6 -177.8(2)
C3 C2 C7 C8 179.0(2)
C1 C2 C7 C8 2.1(3)
C6 C7 C8 P2 -93.0(2)
C2 C7 C8 P2 87.2(2)
C9 P2 C8 C7 71.07(19)
C15 P2 C8 C7 -178.65(17)
Pd1 P2 C8 C7 -52.02(19)
C15 P2 C9 C14 -10.2(2)
C8 P2 C9 C14 95.5(2)
Pd1 P2 C9 C14 -136.35(18)
C15 P2 C9 C10 169.39(18)
C8 P2 C9 C10 -84.94(19)
Pd1 P2 C9 C10 43.2(2)
C14 C9 C10 C11 -0.8(4)
P2 C9 C10 C11 179.62(19)
C9 C10 C11 C12 1.4(4)
C10 C11 C12 C13 -1.0(4)
C11 C12 C13 C14 0.0(4)
C12 C13 C14 C9 0.5(4)
C10 C9 C14 C13 -0.2(3)
P2 C9 C14 C13 179.40(19)
C9 P2 C15 C16 -117.6(2)
C8 P2 C15 C16 136.8(2)
Pd1 P2 C15 C16 7.0(2)
C9 P2 C15 C20 65.9(2)
C8 P2 C15 C20 -39.7(2)
Pd1 P2 C15 C20 -169.51(17)
C20 C15 C16 C17 0.4(4)
P2 C15 C16 C17 -176.14(19)
C15 C16 C17 C18 -0.2(4)
C16 C17 C18 C19 -0.2(4)
C17 C18 C19 C20 0.3(4)
C18 C19 C20 C15 -0.1(4)
C16 C15 C20 C19 -0.3(4)
P2 C15 C20 C19 176.3(2)
C1 P1 C21 C22 88.41(17)
C25 P1 C21 C22 -163.57(16)
Pd1 P1 C21 C22 -40.85(18)
C1 P1 C21 C24 -153.76(17)
C25 P1 C21 C24 -45.7(2)
Pd1 P1 C21 C24 76.98(18)
C1 P1 C21 C23 -30.8(2)
C25 P1 C21 C23 77.18(19)
Pd1 P1 C21 C23 -160.10(15)
C1 P1 C25 C26 63.29(18)
C21 P1 C25 C26 -44.48(19)
Pd1 P1 C25 C26 -173.37(15)
C1 P1 C25 C28 -56.93(18)
C21 P1 C25 C28 -164.70(15)
Pd1 P1 C25 C28 66.41(16)
C1 P1 C25 C27 -173.08(16)
C21 P1 C25 C27 79.15(18)
Pd1 P1 C25 C27 -49.75(17)
